data_7238235
loop_
_publ_author_name
'Li, Jing'
'Ji, Chang-Chun'
'Lu, Zhen-Zhong'
'Wang, Tian-Wei'
'Song, You'
'Li, Yi-Zhi'
'Zheng, He-Gen'
'Guo, Zijian'
'Batten, Stuart R.'

_publ_section_title
;
 Organic--inorganic hybrid coordination polymers based on the 5-oxyacetate
 isophthalic acid (H3OABDC) ligand: syntheses, structures, magnetic and
 luminescent properties
;
_journal_issue 12
_journal_name_full CrystEngComm
_journal_page_first 4424
_journal_paper_doi 10.1039/c002090g
_journal_volume 12
_journal_year 2010
_chemical_formula_moiety 'C10 H15 Eu O12, 2(H2 O)'
_chemical_formula_sum 'C10 H19 Eu O14'
_chemical_formula_weight 515.21
_space_group_IT_number 14
_space_group_name_Hall '-P 2ybc'
_space_group_name_H-M_alt 'P 1 21/c 1'
_symmetry_cell_setting monoclinic
_symmetry_space_group_name_Hall '-P 2ybc'
_symmetry_space_group_name_H-M 'P 1 21/c 1'
_atom_sites_solution_hydrogens geom
_atom_sites_solution_primary direct
_atom_sites_solution_secondary difmap
_audit_creation_method SHELXL-97
_cell_angle_alpha 90.00
_cell_angle_beta 100.167(2)
_cell_angle_gamma 90.00
_cell_formula_units_Z 4
_cell_length_a 8.5764(8)
_cell_length_b 10.7704(11)
_cell_length_c 18.0954(17)
_cell_measurement_reflns_used 4803
_cell_measurement_temperature 293(2)
_cell_measurement_theta_max 28.22
_cell_measurement_theta_min 2.21
_cell_volume 1645.2(3)
_computing_cell_refinement 'SMART (Bruker, 2000)'
_computing_data_collection 'SMART (Bruker, 2000)'
_computing_data_reduction 'SAINT (Bruker, 2000)'
_computing_molecular_graphics SHELXTL
_computing_publication_material SHELXTL
_computing_structure_refinement SHELXTL
_computing_structure_solution 'SHELXTL (Bruker, 2000)'
_diffrn_ambient_temperature 293(2)
_diffrn_measured_fraction_theta_full 0.994
_diffrn_measured_fraction_theta_max 0.994
_diffrn_measurement_device_type 'CCD area detector'
_diffrn_measurement_method 'phi and omega scans'
_diffrn_radiation_monochromator graphite
_diffrn_radiation_source 'fine-focus sealed tube'
_diffrn_radiation_type MoK\a
_diffrn_radiation_wavelength 0.71073
_diffrn_reflns_av_R_equivalents 0.0929
_diffrn_reflns_av_sigmaI/netI 0.0695
_diffrn_reflns_limit_h_max 9
_diffrn_reflns_limit_h_min -10
_diffrn_reflns_limit_k_max 13
_diffrn_reflns_limit_k_min -12
_diffrn_reflns_limit_l_max 19
_diffrn_reflns_limit_l_min -22
_diffrn_reflns_number 8544
_diffrn_reflns_theta_full 26.00
_diffrn_reflns_theta_max 26.00
_diffrn_reflns_theta_min 2.21
_exptl_absorpt_coefficient_mu 3.886
_exptl_absorpt_correction_T_max 0.425
_exptl_absorpt_correction_T_min 0.356
_exptl_absorpt_correction_type multi-scan
_exptl_absorpt_process_details 'SADABS; Bruker, 2000'
_exptl_crystal_colour colorless
_exptl_crystal_density_diffrn 2.080
_exptl_crystal_density_method 'not measured'
_exptl_crystal_description block
_exptl_crystal_F_000 1016
_exptl_crystal_size_max 0.28
_exptl_crystal_size_mid 0.23
_exptl_crystal_size_min 0.22
_refine_diff_density_max 1.744
_refine_diff_density_min -1.672
_refine_diff_density_rms 0.182
_refine_ls_extinction_method none
_refine_ls_goodness_of_fit_ref 1.014
_refine_ls_hydrogen_treatment conster
_refine_ls_matrix_type full
_refine_ls_number_parameters 226
_refine_ls_number_reflns 3208
_refine_ls_number_restraints 0
_refine_ls_restrained_S_all 1.014
_refine_ls_R_factor_all 0.0436
_refine_ls_R_factor_gt 0.0395
_refine_ls_shift/su_max 0.000
_refine_ls_shift/su_mean 0.000
_refine_ls_structure_factor_coef Fsqd
_refine_ls_weighting_details 'calc w=1/[\s^2^(Fo^2^)+(0.0600P)^2^+0.0000P] where P=(Fo^2^+2Fc^2^)/3'
_refine_ls_weighting_scheme calc
_refine_ls_wR_factor_gt 0.1020
_refine_ls_wR_factor_ref 0.1051
_reflns_number_gt 2876
_reflns_number_total 3208
_reflns_threshold_expression >2sigma(I)
_cod_data_source_file c002090g.txt
_cod_data_source_block aa
_cod_depositor_comments
;
The following automatic conversions were performed:

data item '_symmetry_cell_setting' value 'Monoclinic' was changed to
'monoclinic' in accordance with the
/home/saulius/struct/COD-crude-data/automatic-downloads/DataCite-retrospective/RSC/depositions/lib/dictionaries/cif_core.dic
dictionary named 'cif_core.dic' version 2.4.2 last updated on
2011-04-26.

Automatic conversion script
Id: cif_fix_values 6909 2019-04-08 15:41:33Z antanas 
;
_cod_original_sg_symbol_H-M 'P 21/c'
_cod_database_code 7238235

loop_
_symmetry_equiv_pos_as_xyz
'x, y, z'
'-x, y+1/2, -z+1/2'
'-x, -y, -z'
'x, -y-1/2, z-1/2'

loop_
_atom_site_label
_atom_site_type_symbol
_atom_site_fract_x
_atom_site_fract_y
_atom_site_fract_z
_atom_site_U_iso_or_equiv
_atom_site_adp_type
_atom_site_occupancy
_atom_site_symmetry_multiplicity
_atom_site_calc_flag
_atom_site_refinement_flags
O2 O 0.8731(6) 0.4568(7) 0.2144(3) 0.0683(17) Uani 1 1 d .
H2B H 0.9639 0.4231 0.2250 0.102 Uiso 1 1 d R
H2C H 0.8686 0.5010 0.1751 0.102 Uiso 1 1 d R
O4 O -0.0616(5) -0.3460(4) 0.9734(2) 0.0342(9) Uani 1 1 d .
O3 O -0.0180(5) -0.2650(4) 0.8655(2) 0.0418(11) Uani 1 1 d .
C7 C 0.4565(6) 0.1941(5) 1.0215(3) 0.0195(10) Uani 1 1 d .
H7 H 0.5335 0.2523 1.0401 0.023 Uiso 1 1 d R
O6 O 0.4628(5) 0.0174(3) 1.19122(19) 0.0247(8) Uani 1 1 d .
O7 O 0.5545(4) 0.2034(3) 1.17888(18) 0.0240(8) Uani 1 1 d .
C8 C 0.4749(6) 0.1112(4) 1.1509(3) 0.0179(11) Uani 1 1 d .
C6 C 0.4018(6) 0.1119(4) 1.0695(3) 0.0181(11) Uani 1 1 d .
C5 C 0.2889(6) 0.0234(5) 1.0424(3) 0.0209(11) Uani 1 1 d .
H5 H 0.2531 -0.0319 1.0751 0.025 Uiso 1 1 d R
C9 C 0.0903(6) -0.1674(5) 0.9807(3) 0.0237(11) Uani 1 1 d .
H9A H 0.0338 -0.1370 1.0191 0.028 Uiso 1 1 d R
H9B H 0.1899 -0.2027 1.0056 0.028 Uiso 1 1 d R
Eu1 Eu 0.65161(3) 0.40150(2) 0.800120(12) 0.01571(13) Uani 1 1 d .
O8 O 0.5955(4) 0.3260(3) 0.92046(17) 0.0220(8) Uani 1 1 d .
O14 O 0.7417(4) 0.1857(4) 0.81629(19) 0.0269(8) Uani 1 1 d .
H14A H 0.8165 0.1740 0.7919 0.040 Uiso 1 1 d R
H14C H 0.6651 0.1373 0.7997 0.040 Uiso 1 1 d R
O11 O 0.7386(5) 0.6117(3) 0.7794(2) 0.0278(9) Uani 1 1 d .
H11B H 0.6579 0.6581 0.7673 0.042 Uiso 1 1 d R
H11C H 0.7950 0.6387 0.8196 0.042 Uiso 1 1 d R
O9 O 0.4143(4) 0.2763(3) 0.82469(18) 0.0232(8) Uani 1 1 d .
O13 O 0.8827(4) 0.4465(4) 0.89440(19) 0.0257(8) Uani 1 1 d .
H13B H 0.8550 0.4894 0.9294 0.039 Uiso 1 1 d R
H13C H 0.9239 0.3788 0.9124 0.039 Uiso 1 1 d R
C3 C 0.2808(6) 0.1033(4) 0.9174(3) 0.0185(11) Uani 1 1 d .
H3 H 0.2383 0.1023 0.8664 0.022 Uiso 1 1 d R
O12 O 0.8753(5) 0.3822(4) 0.7354(2) 0.0337(10) Uani 1 1 d .
H12B H 0.9585 0.3670 0.7672 0.051 Uiso 1 1 d R
H12C H 0.8583 0.3230 0.7039 0.051 Uiso 1 1 d R
C1 C 0.4711(6) 0.2698(4) 0.8938(3) 0.0187(10) Uani 1 1 d .
O5 O 0.1214(5) -0.0671(4) 0.93384(19) 0.0279(9) Uani 1 1 d .
O10 O 0.4897(5) 0.5486(4) 0.8552(2) 0.0377(10) Uani 1 1 d .
H10A H 0.5054 0.6215 0.8400 0.057 Uiso 1 1 d R
H10B H 0.3925 0.5298 0.8419 0.057 Uiso 1 1 d R
C2 C 0.3965(6) 0.1886(4) 0.9455(2) 0.0154(10) Uani 1 1 d .
C10 C -0.0047(7) -0.2654(5) 0.9353(3) 0.0272(12) Uani 1 1 d .
C4 C 0.2289(6) 0.0189(5) 0.9657(3) 0.0193(10) Uani 1 1 d .
O1 O 0.2959(5) 0.9943(5) 0.4581(2) 0.0455(12) Uani 1 1 d .
H1D H 0.3293 0.9385 0.4902 0.055 Uiso 1 1 d R
H1C H 0.2595 1.0549 0.4799 0.068 Uiso 1 1 d R

loop_
_atom_site_aniso_label
_atom_site_aniso_U_11
_atom_site_aniso_U_22
_atom_site_aniso_U_33
_atom_site_aniso_U_23
_atom_site_aniso_U_13
_atom_site_aniso_U_12
O2 0.047(3) 0.114(5) 0.044(3) 0.010(3) 0.011(2) -0.034(3)
O4 0.040(2) 0.033(2) 0.029(2) 0.0041(18) 0.0044(18) -0.015(2)
O3 0.062(3) 0.045(3) 0.016(2) -0.0017(17) 0.0009(19) -0.023(2)
C7 0.022(3) 0.021(3) 0.015(2) 0.0000(19) 0.004(2) -0.002(2)
O6 0.036(2) 0.023(2) 0.0137(17) 0.0039(14) 0.0016(15) -0.0105(17)
O7 0.036(2) 0.0229(19) 0.0108(16) 0.0009(14) -0.0014(15) -0.0079(17)
C8 0.018(3) 0.023(3) 0.012(2) 0.0025(18) 0.003(2) 0.001(2)
C6 0.021(3) 0.022(3) 0.012(2) 0.0006(18) 0.005(2) 0.001(2)
C5 0.027(3) 0.023(3) 0.013(2) 0.0007(19) 0.005(2) -0.006(2)
C9 0.027(3) 0.027(3) 0.017(3) 0.003(2) 0.004(2) -0.006(2)
Eu1 0.01996(19) 0.01813(18) 0.00935(18) 0.00054(8) 0.00340(12) -0.00201(9)
O8 0.0240(19) 0.028(2) 0.0131(17) 0.0026(14) 0.0015(14) -0.0086(16)
O14 0.030(2) 0.027(2) 0.026(2) 0.0011(15) 0.0108(16) 0.0006(17)
O11 0.032(2) 0.025(2) 0.022(2) 0.0034(14) -0.0059(17) -0.0021(16)
O9 0.032(2) 0.029(2) 0.0086(16) 0.0001(14) 0.0014(15) -0.0085(17)
O13 0.031(2) 0.027(2) 0.0178(18) 0.0006(15) 0.0011(16) -0.0039(18)
C3 0.021(3) 0.023(3) 0.012(2) -0.0014(18) 0.004(2) -0.0022(19)
O12 0.033(2) 0.044(3) 0.027(2) -0.0097(18) 0.0148(18) -0.0075(19)
C1 0.023(3) 0.019(3) 0.016(2) 0.0005(19) 0.008(2) 0.002(2)
O5 0.035(2) 0.029(2) 0.0164(18) 0.0049(15) -0.0041(16) -0.0178(18)
O10 0.058(3) 0.023(2) 0.039(2) 0.0015(18) 0.027(2) 0.002(2)
C2 0.020(2) 0.017(2) 0.011(2) -0.0005(18) 0.0057(18) 0.001(2)
C10 0.030(3) 0.021(3) 0.030(3) -0.002(2) 0.003(2) -0.004(2)
C4 0.024(3) 0.020(3) 0.013(2) 0.0009(18) 0.001(2) -0.005(2)
O1 0.052(3) 0.057(3) 0.034(2) 0.008(2) 0.024(2) 0.014(2)

loop_
_atom_type_symbol
_atom_type_description
_atom_type_scat_dispersion_real
_atom_type_scat_dispersion_imag
_atom_type_scat_source
C C 0.0033 0.0016 'International Tables Vol C Tables 4.2.6.8 and 6.1.1.4'
H H 0.0000 0.0000 'International Tables Vol C Tables 4.2.6.8 and 6.1.1.4'
O O 0.0106 0.0060 'International Tables Vol C Tables 4.2.6.8 and 6.1.1.4'
Eu Eu -0.1578 3.6682 'International Tables Vol C Tables 4.2.6.8 and 6.1.1.4'

loop_
_geom_angle_atom_site_label_1
_geom_angle_atom_site_label_2
_geom_angle_atom_site_label_3
_geom_angle
_geom_angle_site_symmetry_1
_geom_angle_site_symmetry_3
H2B O2 H2C 109.5 . .
C6 C7 C2 119.4(5) . .
C6 C7 H7 120.2 . .
C2 C7 H7 120.4 . .
C8 O6 Eu1 94.0(3) . 4_566
C8 O7 Eu1 94.0(3) . 4_566
O6 C8 O7 119.5(5) . .
O6 C8 C6 120.7(4) . .
O7 C8 C6 119.7(4) . .
O6 C8 Eu1 59.9(3) . 4_566
O7 C8 Eu1 59.9(3) . 4_566
C6 C8 Eu1 172.5(3) . 4_566
C7 C6 C5 120.8(5) . .
C7 C6 C8 119.6(5) . .
C5 C6 C8 119.4(4) . .
C6 C5 C4 119.3(4) . .
C6 C5 H5 120.2 . .
C4 C5 H5 120.4 . .
O5 C9 C10 110.5(4) . .
O5 C9 H9A 109.8 . .
C10 C9 H9A 109.9 . .
O5 C9 H9B 109.3 . .
C10 C9 H9B 109.2 . .
H9A C9 H9B 108.1 . .
O13 Eu1 O12 74.87(14) . .
O13 Eu1 O11 71.81(13) . .
O12 Eu1 O11 73.46(14) . .
O13 Eu1 O10 92.10(14) . .
O12 Eu1 O10 144.14(14) . .
O11 Eu1 O10 70.73(14) . .
O13 Eu1 O14 84.51(13) . .
O12 Eu1 O14 73.57(12) . .
O11 Eu1 O14 143.34(14) . .
O10 Eu1 O14 139.41(12) . .
O13 Eu1 O8 72.88(12) . .
O12 Eu1 O8 134.16(14) . .
O11 Eu1 O8 124.01(13) . .
O10 Eu1 O8 68.67(13) . .
O14 Eu1 O8 71.73(12) . .
O13 Eu1 O7 145.02(12) . 4_565
O12 Eu1 O7 72.80(13) . 4_565
O11 Eu1 O7 110.62(12) . 4_565
O10 Eu1 O7 122.18(14) . 4_565
O14 Eu1 O7 73.89(12) . 4_565
O8 Eu1 O7 123.19(12) . 4_565
O13 Eu1 O6 145.82(13) . 4_565
O12 Eu1 O6 96.18(14) . 4_565
O11 Eu1 O6 74.02(13) . 4_565
O10 Eu1 O6 75.88(13) . 4_565
O14 Eu1 O6 125.24(12) . 4_565
O8 Eu1 O6 128.32(12) . 4_565
O7 Eu1 O6 52.14(11) 4_565 4_565
O13 Eu1 O9 124.24(11) . .
O12 Eu1 O9 139.78(12) . .
O11 Eu1 O9 142.77(13) . .
O10 Eu1 O9 75.03(13) . .
O14 Eu1 O9 73.83(12) . .
O8 Eu1 O9 51.71(11) . .
O7 Eu1 O9 76.04(11) 4_565 .
O6 Eu1 O9 83.98(12) 4_565 .
O13 Eu1 C8 154.93(13) . 4_565
O12 Eu1 C8 82.66(15) . 4_565
O11 Eu1 C8 91.41(13) . 4_565
O10 Eu1 C8 99.92(14) . 4_565
O14 Eu1 C8 99.84(13) . 4_565
O8 Eu1 C8 132.02(13) . 4_565
O7 Eu1 C8 26.11(12) 4_565 4_565
O6 Eu1 C8 26.12(12) 4_565 4_565
O9 Eu1 C8 80.37(13) . 4_565
C1 O8 Eu1 96.1(3) . .
Eu1 O14 H14A 109.2 . .
Eu1 O14 H14C 109.3 . .
H14A O14 H14C 109.5 . .
Eu1 O11 H11B 109.2 . .
Eu1 O11 H11C 109.2 . .
H11B O11 H11C 109.5 . .
C1 O9 Eu1 91.2(3) . .
Eu1 O13 H13B 109.3 . .
Eu1 O13 H13C 109.3 . .
H13B O13 H13C 109.4 . .
C2 C3 C4 119.5(5) . .
C2 C3 H3 120.3 . .
C4 C3 H3 120.2 . .
Eu1 O12 H12B 109.3 . .
Eu1 O12 H12C 109.3 . .
H12B O12 H12C 109.5 . .
O8 C1 O9 120.7(4) . .
O8 C1 C2 118.0(4) . .
O9 C1 C2 121.1(4) . .
C4 O5 C9 116.5(4) . .
Eu1 O10 H10A 109.5 . .
Eu1 O10 H10B 109.3 . .
H10A O10 H10B 109.4 . .
C7 C2 C3 120.8(4) . .
C7 C2 C1 118.0(4) . .
C3 C2 C1 120.9(4) . .
O3 C10 O4 125.5(5) . .
O3 C10 C9 120.0(5) . .
O4 C10 C9 114.5(5) . .
O5 C4 C3 116.6(4) . .
O5 C4 C5 123.3(4) . .
C3 C4 C5 120.1(5) . .
H1D O1 H1C 109.5 . .

loop_
_geom_bond_atom_site_label_1
_geom_bond_atom_site_label_2
_geom_bond_distance
_geom_bond_site_symmetry_2
O2 H2B 0.8500 .
O2 H2C 0.8500 .
O4 C10 1.259(7) .
O3 C10 1.249(6) .
C7 C6 1.380(7) .
C7 C2 1.381(6) .
C7 H7 0.9300 .
O6 C8 1.261(6) .
O6 Eu1 2.478(3) 4_566
O7 C8 1.260(6) .
O7 Eu1 2.478(3) 4_566
C8 C6 1.495(7) .
C8 Eu1 2.857(5) 4_566
C6 C5 1.385(7) .
C5 C4 1.392(6) .
C5 H5 0.9297 .
C9 O5 1.427(6) .
C9 C10 1.489(7) .
C9 H9A 0.9708 .
C9 H9B 0.9700 .
Eu1 O13 2.425(4) .
Eu1 O12 2.427(4) .
Eu1 O11 2.433(4) .
Eu1 O10 2.433(4) .
Eu1 O14 2.451(4) .
Eu1 O8 2.451(3) .
Eu1 O7 2.478(3) 4_565
Eu1 O6 2.478(4) 4_565
Eu1 O9 2.545(3) .
Eu1 C8 2.857(5) 4_565
O8 C1 1.247(6) .
O14 H14A 0.8500 .
O14 H14C 0.8501 .
O11 H11B 0.8501 .
O11 H11C 0.8500 .
O9 C1 1.261(6) .
O13 H13B 0.8502 .
O13 H13C 0.8501 .
C3 C2 1.381(7) .
C3 C4 1.389(7) .
C3 H3 0.9297 .
O12 H12B 0.8500 .
O12 H12C 0.8501 .
C1 C2 1.504(6) .
O5 C4 1.362(6) .
O10 H10A 0.8503 .
O10 H10B 0.8500 .
O1 H1D 0.8498 .
O1 H1C 0.8501 .

loop_
_geom_hbond_atom_site_label_D
_geom_hbond_atom_site_label_H
_geom_hbond_atom_site_label_A
_geom_hbond_distance_DH
_geom_hbond_distance_HA
_geom_hbond_distance_DA
_geom_hbond_angle_DHA
_geom_hbond_site_symmetry_A
O2 H2B O3 0.85 2.46 2.921(8) 114.7 3_656
O2 H2B O11 0.85 2.59 3.393(7) 157.2 3_766
O2 H2C O1 0.85 2.57 3.226(6) 134.8 2_645
O14 H14A O2 0.85 2.10 2.786(6) 136.9 4_566
O14 H14C O6 0.85 2.02 2.792(5) 151.0 3_657
O11 H11B O9 0.85 2.10 2.745(5) 132.3 2_656
O11 H11C O3 0.85 1.97 2.721(6) 147.1 1_665
O13 H13B O4 0.85 2.02 2.650(6) 130.0 1_665
O13 H13B O1 0.85 2.60 3.343(5) 146.9 2_646
O13 H13C O4 0.85 2.22 2.821(5) 127.6 3_657
O12 H12B O2 0.85 2.37 2.792(7) 111.0 3_766
O12 H12C O3 0.85 2.23 2.851(5) 130.3 2_656
O10 H10A O7 0.85 1.97 2.752(5) 152.7 3_667
O1 H1D O8 0.85 2.03 2.874(6) 170.7 2_656
O1 H1C O4 0.85 2.29 3.068(5) 152.4 2_566
